data_4349305
loop_
_publ_author_name
'Zhang, Jun'
'Kosaka, Wataru'
'Fukunaga, Hiroki'
'Kitagawa, Susumu'
'Takata, Masaki'
'Miyasaka, Hitoshi'

_publ_section_title
;
 Regulation of NO Uptake in Flexible Ru Dimer Chain Compounds with Highly
 Electron Donating Dopants.
;
_journal_issue 22
_journal_name_full 'Inorganic chemistry'
_journal_page_first 12085
_journal_page_last 12092
_journal_paper_doi 10.1021/acs.inorgchem.6b02349
_journal_volume 55
_journal_year 2016
_chemical_formula_moiety 'C44 H35.48 Cl0.52 N2 O12 Ru2'
_chemical_formula_sum 'C44 H35.48 Cl0.52 N2 O12 Ru2'
_chemical_formula_weight 1004.814
_space_group_IT_number 2
_space_group_name_Hall '-P 1'
_space_group_name_H-M_alt 'P -1'
_symmetry_cell_setting triclinic
_symmetry_Int_Tables_number 2
_symmetry_space_group_name_Hall '-P 1'
_symmetry_space_group_name_H-M 'P -1'
_cell_angle_alpha 92.192(5)
_cell_angle_beta 97.166(5)
_cell_angle_gamma 102.015(6)
_cell_formula_units_Z 1
_cell_length_a 9.5608(4)
_cell_length_b 10.4007(5)
_cell_length_c 10.5941(4)
_cell_measurement_temperature 100
_cell_volume 1020.10(8)
_computing_cell_refinement 'RIETAN-FP (Izumi and Momma, 2007)'
_computing_molecular_graphics 'VESTA (Momma and Izumi, 2008)'
_computing_structure_refinement 'RIETAN-FP (Izumi and Momma, 2007)'
_computing_structure_solution 'FOX (Favre-Nicolin and Cerny, 2002)'
_diffrn_ambient_temperature 100
_diffrn_detector 'imaging plate'
_diffrn_measurement_device_type debye-scherrer
_diffrn_radiation_type synchrotron
_diffrn_radiation_wavelength 0.800400
_diffrn_source synchrotron
_diffrn_source_type 'SPring-8 BL44B2'
_exptl_crystal_density_diffrn 1.6357
_exptl_crystal_density_method 'not measured'
_exptl_crystal_F_000 506.32
_pd_calc_method 'Rietveld Refinement'
_pd_char_colour green
_pd_instr_location ' ?'
_pd_meas_2theta_range_inc 0.0100
_pd_meas_2theta_range_max 60.0000
_pd_meas_2theta_range_min 2.0000
_pd_meas_number_of_points 5801
_pd_meas_scan_method step
_pd_proc_2theta_range_inc 0.0100
_pd_proc_2theta_range_max 50.0000
_pd_proc_2theta_range_min 2.0000
_pd_proc_ls_background_function 'composite background function'
_pd_proc_ls_pref_orient_corr ' ?'
_pd_proc_ls_profile_function 'split Pearson VII function'
_pd_proc_ls_prof_R_factor 0.04294
_pd_proc_ls_prof_wR_expected 0.00740
_pd_proc_ls_prof_wR_factor 0.05945
_pd_spec_mounting ' ?'
_pd_spec_mount_mode transmission
_pd_spec_shape cylinder
_refine_diff_density_max 0.0
_refine_diff_density_min 0.0
_refine_ls_extinction_method none
_refine_ls_goodness_of_fit_all 8.0291
_refine_ls_hydrogen_treatment riding
_refine_ls_matrix_type full
_refine_ls_number_constraints 29
_refine_ls_number_parameters 103
_refine_ls_number_restraints 0
_refine_ls_R_factor_all 0.00778
_refine_ls_R_Fsqd_factor 0.00784
_refine_ls_R_I_factor 0.02434
_refine_ls_shift/su_max 0.0
_refine_ls_weighting_details 1/<i>y</i>~i~
_refine_ls_weighting_scheme sigma
_cod_data_source_file ic6b02349_si_002.cif
_cod_data_source_block Ru-anis-phz_87
_cod_original_cell_volume 1020.09(8)
_cod_database_code 4349305

loop_
_symmetry_equiv_pos_site_id
_symmetry_equiv_pos_as_xyz
1 x,y,z
2 -x,-y,-z

loop_
_atom_site_label
_atom_site_fract_x
_atom_site_fract_y
_atom_site_fract_z
_atom_site_occupancy
_atom_site_symmetry_multiplicity
_atom_site_Wyckoff_symbol
_atom_site_adp_type
_atom_site_U_iso_or_equiv
_atom_site_type_symbol
C1 0.574(9) 0.610(7) 0.236(7) 1 2 i Uiso 0.00943 C
C2 0.617(8) 0.678(8) 0.364(6) 1 2 i Uiso 0.00943 C
C3 0.752(8) 0.748(8) 0.399(8) 1 2 i Uiso 0.00943 C
O3 0.844(5) 0.751(5) 0.313(5) 1 2 i Uiso 0.00943 O
C4 0.981(7) 0.835(6) 0.353(6) 1 2 i Uiso 0.00943 C
C5 0.794(8) 0.813(9) 0.514(7) 1 2 i Uiso 0.00943 C
C6 0.696(8) 0.804(8) 0.597(7) 1 2 i Uiso 0.00943 C
C7 0.554(7) 0.730(8) 0.563(8) 1 2 i Uiso 0.00943 C
C8 0.514(8) 0.666(8) 0.446(7) 1 2 i Uiso 0.00943 C
O1 0.444(5) 0.587(5) 0.194(5) 1 2 i Uiso 0.00943 O
O2 0.669(5) 0.581(5) 0.172(5) 1 2 i Uiso 0.00943 O
Cl1 0.782(15) 0.879(15) 0.750(14) 0.13 2 i Uiso 0.00943 Cl
C9 0.432(8) 0.261(7) 0.077(8) 1 2 i Uiso 0.00943 C
C10 0.392(9) 0.125(7) 0.113(8) 1 2 i Uiso 0.00943 C
C11 0.505(8) 0.064(9) 0.159(8) 1 2 i Uiso 0.00943 C
O6 0.649(5) 0.127(4) 0.166(5) 1 2 i Uiso 0.00943 O
C12 0.758(6) 0.085(6) 0.255(6) 1 2 i Uiso 0.00943 C
C13 0.468(9) -0.060(7) 0.195(7) 1 2 i Uiso 0.00943 C
C14 0.323(9) -0.124(6) 0.184(6) 1 2 i Uiso 0.00943 C
C15 0.208(8) -0.064(7) 0.139(9) 1 2 i Uiso 0.00943 C
C16 0.245(9) 0.060(8) 0.103(8) 1 2 i Uiso 0.00943 C
O4 0.330(4) 0.324(5) 0.058(5) 1 2 i Uiso 0.00943 O
O5 0.561(5) 0.305(5) 0.067(5) 1 2 i Uiso 0.00943 O
Cl2 0.290(16) -0.299(17) 0.152(14) 0.13 2 i Uiso 0.00943 Cl
N1 0.146(5) 0.542(7) 0.021(8) 1 2 i Uiso 0.01285 N
C17 0.081(10) 0.486(8) 0.116(8) 1 2 i Uiso 0.01285 C
C18 -0.071(10) 0.443(8) 0.096(9) 1 2 i Uiso 0.01285 C
C19 -0.141(7) 0.388(7) 0.194(7) 1 2 i Uiso 0.01285 C
C20 -0.065(8) 0.369(8) 0.316(7) 1 2 i Uiso 0.01285 C
C21 0.090(7) 0.410(7) 0.336(7) 1 2 i Uiso 0.01285 C
C22 0.158(7) 0.470(7) 0.232(7) 1 2 i Uiso 0.01285 C
Ru1 0.3867(8) 0.5168(11) 0.0090(12) 1 2 i Uiso 0.01171 Ru
H4A 1.02572 0.80537 0.43125 1 2 i Uiso 0.01131 H
H4B 1.04245 0.83281 0.28572 1 2 i Uiso 0.01131 H
H4C 0.9689 0.92557 0.3682 1 2 i Uiso 0.01131 H
H5 0.88766 0.8616 0.53649 1 2 i Uiso 0.01131 H
H6 0.72302 0.84791 0.6771 0.87 2 i Uiso 0.01131 H
H7 0.48792 0.72571 0.62044 1 2 i Uiso 0.01131 H
H8 0.42051 0.61642 0.42263 1 2 i Uiso 0.01131 H
H12A 0.75806 -0.00731 0.234 1 2 i Uiso 0.01131 H
H12B 0.85373 0.13959 0.24771 1 2 i Uiso 0.01131 H
H12C 0.73663 0.09591 0.34202 1 2 i Uiso 0.01131 H
H13 0.53989 -0.10278 0.22715 1 2 i Uiso 0.01131 H
H14 0.30015 -0.21015 0.20834 0.87 2 i Uiso 0.01131 H
H15 0.11251 -0.10745 0.13492 1 2 i Uiso 0.01131 H
H16 0.17325 0.10339 0.0703 1 2 i Uiso 0.01131 H
H19 -0.24061 0.36197 0.18042 1 2 i Uiso 0.01542 H
H20 -0.1151 0.33159 0.38014 1 2 i Uiso 0.01542 H
H21 0.1439 0.39779 0.41213 1 2 i Uiso 0.01542 H
H22 0.25748 0.49869 0.24348 1 2 i Uiso 0.01542 H

loop_
_atom_type_symbol
_atom_type_description
_atom_type_scat_dispersion_real
_atom_type_scat_dispersion_imag
_atom_type_scat_source
Ru Ru -1.0980 1.0370 'International Tables for Crystallography, Vol. C'
H H -0.0006 0.0000 'International Tables for Crystallography, Vol. C'
C C 0.0033 0.0021 'International Tables for Crystallography, Vol. C'
O O 0.0113 0.0079 'International Tables for Crystallography, Vol. C'
N N 0.0063 0.0043 'International Tables for Crystallography, Vol. C'
Cl Cl 0.1615 0.2011 'International Tables for Crystallography, Vol. C'

loop_
_geom_angle_atom_site_label_1
_geom_angle_atom_site_label_2
_geom_angle_atom_site_label_3
_geom_angle
_geom_angle_site_symmetry_1
_geom_angle_site_symmetry_3
O1 C1 O2 123(7) 1_555 1_555
O1 C1 C2 117(9) 1_555 1_555
O2 C1 C2 120(8) 1_555 1_555
C3 C2 C8 122(7) 1_555 1_555
C3 C2 C1 121(8) 1_555 1_555
C8 C2 C1 118(8) 1_555 1_555
O3 C3 C2 117(7) 1_555 1_555
O3 C3 C5 121(8) 1_555 1_555
C2 C3 C5 122(9) 1_555 1_555
C3 O3 C4 114(6) 1_555 1_555
C3 C5 C6 118(9) 1_555 1_555
C5 C6 C7 121(6) 1_555 1_555
C5 C6 Cl1 110(9) 1_555 1_555
C7 C6 Cl1 129(9) 1_555 1_555
C8 C7 C6 120(7) 1_555 1_555
C7 C8 C2 117(8) 1_555 1_555
C1 O1 Ru1 117(6) 1_555 1_555
C1 O2 Ru1 122(5) 1_555 2_665
O5 C9 O4 126(7) 1_555 1_555
O5 C9 C10 117(8) 1_555 1_555
O4 C9 C10 117(7) 1_555 1_555
C11 C10 C16 123(7) 1_555 1_555
C11 C10 C9 117(8) 1_555 1_555
C16 C10 C9 120(8) 1_555 1_555
C13 C11 O6 120(9) 1_555 1_555
C13 C11 C10 117(8) 1_555 1_555
O6 C11 C10 123(8) 1_555 1_555
C11 O6 C12 120(6) 1_555 1_555
C11 C13 C14 120(8) 1_555 1_555
C13 C14 C15 123(6) 1_555 1_555
C13 C14 Cl2 114(8) 1_555 1_555
C15 C14 Cl2 116(8) 1_555 1_555
C16 C15 C14 117(8) 1_555 1_555
C15 C16 C10 120(8) 1_555 1_555
C9 O4 Ru1 117(4) 1_555 1_555
C9 O5 Ru1 118(5) 1_555 2_665
C17 N1 C18 123(5) 1_555 2_565
N1 C17 C22 122(9) 1_555 1_555
N1 C17 C18 118(8) 1_555 1_555
C22 C17 C18 120(8) 1_555 1_555
C19 C18 N1 122(9) 1_555 2_565
C19 C18 C17 119(8) 1_555 1_555
N1 C18 C17 119(8) 2_565 1_555
C18 C19 C20 123(7) 1_555 1_555
C21 C20 C19 118(7) 1_555 1_555
C20 C21 C22 117(7) 1_555 1_555
C17 C22 C21 123(7) 1_555 1_555
Ru1 Ru1 N1 177(2) 2_665 1_555

loop_
_geom_bond_atom_site_label_1
_geom_bond_atom_site_label_2
_geom_bond_distance
_geom_bond_site_symmetry_2
C1 O1 1.24(8) 1_555
C1 O2 1.28(8) 1_555
C1 C2 1.48(7) 1_555
C2 C3 1.34(8) 1_555
C2 C8 1.39(9) 1_555
C3 O3 1.34(8) 1_555
C3 C5 1.35(8) 1_555
O3 C4 1.42(7) 1_555
C5 C6 1.35(9) 1_555
C6 C7 1.41(9) 1_555
C6 Cl1 1.79(15) 1_555
C7 C8 1.35(9) 1_555
C9 O5 1.24(7) 1_555
C9 O4 1.28(7) 1_555
C9 C10 1.47(7) 1_555
C10 C11 1.40(10) 1_555
C10 C16 1.41(8) 1_555
C11 C13 1.35(9) 1_555
C11 O6 1.39(7) 1_555
O6 C12 1.46(6) 1_555
C13 C14 1.40(8) 1_555
C14 C15 1.41(8) 1_555
C14 Cl2 1.79(16) 1_555
C15 C16 1.35(8) 1_555
N1 C17 1.34(8) 1_555
N1 C18 1.38(8) 2_565
C17 C22 1.38(9) 1_555
C17 C18 1.41(7) 1_555
C18 C19 1.38(10) 1_555
C19 C20 1.44(8) 1_555
C20 C21 1.44(7) 1_555
C21 C22 1.44(10) 1_555
Ru1 O1 2.03(5) 1_555
Ru1 O5 2.04(5) 2_665
Ru1 O4 2.07(5) 1_555
Ru1 O2 2.09(5) 2_665
Ru1 Ru1 2.294(14) 2_665
Ru1 N1 2.39(5) 1_555
